data_4028236
loop_
_publ_author_name
'Rahul Kumar'
'Tarun Kumar'
'Shaikh M. Mobin'
'Irishi N. N. Nambothiri'

_publ_section_title
;
 Rauhut-Currier Reaction of Nitroalkenes with Vinyl Sulfones
;
_journal_name_full 'Journal of Organic Chemistry'
_journal_page_first 5073
_journal_page_last 5077
_journal_paper_doi 10.1021/jo400528j
_journal_volume 78
_journal_year 2013
_chemical_formula_sum 'C26 H24 N2 O9 S2'
_chemical_formula_weight 572.59
_chemical_name_systematic
;
 ?
;
_space_group_IT_number 33
_symmetry_cell_setting orthorhombic
_symmetry_space_group_name_Hall 'P 2c -2n'
_symmetry_space_group_name_H-M 'P n a 21'
_atom_sites_solution_hydrogens geom
_atom_sites_solution_primary direct
_atom_sites_solution_secondary difmap
_audit_creation_method SHELXL-97
_cell_angle_alpha 90.00
_cell_angle_beta 90.00
_cell_angle_gamma 90.00
_cell_formula_units_Z 8
_cell_length_a 13.2930(3)
_cell_length_b 11.5155(3)
_cell_length_c 34.5292(9)
_cell_measurement_reflns_used 13086
_cell_measurement_temperature 150(2)
_cell_measurement_theta_max 32.4594
_cell_measurement_theta_min 3.1149
_cell_volume 5285.6(2)
_computing_cell_refinement 'CrysAlis RED, Oxford Diffraction Ltd.,'
_computing_data_collection 'CrysAlis CCD, Oxford Diffraction Ltd.,'
_computing_data_reduction 'CrysAlis RED, Oxford Diffraction Ltd.,'
_computing_molecular_graphics Ortep3
_computing_publication_material Shelx97
_computing_structure_refinement 'SHELXL-97 (Sheldrick, 1997)'
_computing_structure_solution 'SHELXS-97 (Sheldrick, 1997)'
_diffrn_ambient_temperature 150(2)
_diffrn_detector_area_resol_mean 15.9948
_diffrn_measured_fraction_theta_full 0.998
_diffrn_measured_fraction_theta_max 0.998
_diffrn_measurement_device_type 'OXFORD DIFFRACTION SUPER NOVA'
_diffrn_measurement_method \w/q-scan
_diffrn_radiation_monochromator graphite
_diffrn_radiation_source 'Micro-Focus (Mo) x-ray Source'
_diffrn_radiation_type MoK\a
_diffrn_radiation_wavelength 0.71073
_diffrn_reflns_av_R_equivalents 0.0497
_diffrn_reflns_av_sigmaI/netI 0.0347
_diffrn_reflns_limit_h_max 15
_diffrn_reflns_limit_h_min -15
_diffrn_reflns_limit_k_max 13
_diffrn_reflns_limit_k_min -13
_diffrn_reflns_limit_l_max 40
_diffrn_reflns_limit_l_min -41
_diffrn_reflns_number 46996
_diffrn_reflns_theta_full 24.98
_diffrn_reflns_theta_max 24.98
_diffrn_reflns_theta_min 3.12
_exptl_absorpt_coefficient_mu 0.259
_exptl_absorpt_correction_T_max 0.9671
_exptl_absorpt_correction_T_min 0.9429
_exptl_absorpt_correction_type multi-scan
_exptl_absorpt_process_details
;
CrysAlis RED, Oxford Diffraction Ltd.,
Version 1.171.31.7 (release 18-10-2006 CrysAlis171 .NET)
(compiled Oct 18 2006,16:28:17)
empirical absorption correction using spherical harmonics,
 implemented in SCALE3 ABSPACK scaling algorithm.
;
_exptl_crystal_colour golden-yellow
_exptl_crystal_density_diffrn 1.439
_exptl_crystal_description block
_exptl_crystal_F_000 2384
_exptl_crystal_size_max 0.23
_exptl_crystal_size_mid 0.17
_exptl_crystal_size_min 0.13
_refine_diff_density_max 0.240
_refine_diff_density_min -0.252
_refine_diff_density_rms 0.045
_refine_ls_abs_structure_details 'Flack H D (1983), Acta Cryst. A39, 876-881'
_refine_ls_abs_structure_Flack 0.02(6)
_refine_ls_extinction_method none
_refine_ls_goodness_of_fit_ref 1.049
_refine_ls_hydrogen_treatment riding
_refine_ls_matrix_type full
_refine_ls_number_parameters 705
_refine_ls_number_reflns 9252
_refine_ls_number_restraints 1
_refine_ls_restrained_S_all 1.049
_refine_ls_R_factor_all 0.0576
_refine_ls_R_factor_gt 0.0486
_refine_ls_shift/su_max 0.001
_refine_ls_shift/su_mean 0.000
_refine_ls_structure_factor_coef Fsqd
_refine_ls_weighting_details 'calc w=1/[\s^2^(Fo^2^)+(0.0615P)^2^+1.6584P] where P=(Fo^2^+2Fc^2^)/3'
_refine_ls_weighting_scheme calc
_refine_ls_wR_factor_gt 0.1185
_refine_ls_wR_factor_ref 0.1270
_reflns_number_gt 8005
_reflns_number_total 9252
_reflns_threshold_expression >2sigma(I)
_cod_data_source_file jo400528j_si_002.cif
_cod_data_source_block inn013
_cod_database_code 4028236

loop_
_symmetry_equiv_pos_as_xyz
'x, y, z'
'-x, -y, z+1/2'
'-x+1/2, y+1/2, z+1/2'
'x+1/2, -y+1/2, z'

loop_
_atom_site_label
_atom_site_type_symbol
_atom_site_fract_x
_atom_site_fract_y
_atom_site_fract_z
_atom_site_U_iso_or_equiv
_atom_site_adp_type
_atom_site_occupancy
_atom_site_symmetry_multiplicity
_atom_site_calc_flag
_atom_site_refinement_flags
S1 S 0.02124(7) 0.90841(9) 0.74249(3) 0.0543(2) Uani 1 1 d .
S2 S -0.06803(8) 0.98757(8) 0.82085(3) 0.0549(2) Uani 1 1 d .
S3 S 0.77654(8) 0.10671(9) 0.54855(3) 0.0595(3) Uani 1 1 d .
S4 S 0.86789(8) 0.02544(8) 0.47225(3) 0.0561(2) Uani 1 1 d .
O1 O 0.0251(2) 0.9599(4) 0.70491(9) 0.0832(10) Uani 1 1 d .
O2 O -0.0083(2) 0.7897(3) 0.74607(12) 0.0871(11) Uani 1 1 d .
O3 O -0.0545(3) 0.8687(2) 0.83163(10) 0.0780(9) Uani 1 1 d .
O4 O -0.1564(2) 1.0478(4) 0.83304(10) 0.0893(10) Uani 1 1 d .
O5 O -0.2190(3) 1.1831(3) 0.74387(13) 0.0943(11) Uani 1 1 d .
O6 O -0.2385(3) 1.1778(3) 0.68180(13) 0.0981(13) Uani 1 1 d .
O7 O -0.2514(3) 0.6297(3) 0.53148(11) 0.1014(13) Uani 1 1 d .
O8 O -0.1894(3) 0.7683(3) 0.56432(10) 0.0882(10) Uani 1 1 d .
O9 O 0.7784(2) 0.0692(4) 0.58770(8) 0.0899(11) Uani 1 1 d .
O10 O 0.7992(2) 0.2257(3) 0.53995(12) 0.0874(11) Uani 1 1 d .
O11 O 0.9146(3) 0.1314(2) 0.46062(9) 0.0923(12) Uani 1 1 d .
O12 O 0.7673(2) 0.0016(3) 0.46025(9) 0.0835(10) Uani 1 1 d .
O13 O 1.0214(3) -0.1672(3) 0.55099(12) 0.0896(10) Uani 1 1 d .
O14 O 1.0326(3) -0.1629(2) 0.61279(11) 0.0864(10) Uani 1 1 d .
O15 O 0.9931(3) 0.2532(3) 0.72924(9) 0.0866(10) Uani 1 1 d .
O16 O 1.0515(3) 0.3980(3) 0.76010(10) 0.0930(12) Uani 1 1 d .
N1 N -0.2206(2) 1.1309(3) 0.71243(13) 0.0635(9) Uani 1 1 d .
N2 N -0.2226(2) 0.6708(3) 0.56157(10) 0.0578(8) Uani 1 1 d .
N3 N 1.0186(2) -0.1154(3) 0.58183(11) 0.0575(9) Uani 1 1 d .
N4 N 1.0238(2) 0.3517(3) 0.73007(9) 0.0515(7) Uani 1 1 d .
C1 C -0.2019(2) 1.0049(3) 0.71388(12) 0.0458(8) Uani 1 1 d .
C2 C -0.1763(3) 0.9606(3) 0.75338(11) 0.0500(8) Uani 1 1 d .
H2A H -0.1803 0.8747 0.7531 0.060 Uiso 1 1 calc R
H2B H -0.2274 0.9892 0.7719 0.060 Uiso 1 1 calc R
C3 C -0.0706(3) 0.9966(3) 0.76820(10) 0.0435(8) Uani 1 1 d .
H3 H -0.0593 1.0795 0.7608 0.052 Uiso 1 1 calc R
C4 C -0.2155(2) 0.9467(3) 0.68108(12) 0.0481(8) Uani 1 1 d .
H4 H -0.2340 0.9911 0.6590 0.058 Uiso 1 1 calc R
C5 C -0.2051(3) 0.8233(3) 0.67546(12) 0.0490(8) Uani 1 1 d .
H5 H -0.1783 0.7769 0.6957 0.059 Uiso 1 1 calc R
C6 C -0.2322(2) 0.7731(3) 0.64242(12) 0.0466(8) Uani 1 1 d .
H6 H -0.2562 0.8224 0.6224 0.056 Uiso 1 1 calc R
C7 C -0.2285(2) 0.6486(3) 0.63415(11) 0.0413(7) Uani 1 1 d .
C8 C -0.2308(3) 0.5694(3) 0.66482(12) 0.0500(9) Uani 1 1 d .
H8 H -0.2335 0.5982 0.6906 0.060 Uiso 1 1 calc R
C9 C -0.2291(3) 0.4496(3) 0.65884(12) 0.0517(9) Uani 1 1 d .
H9 H -0.2292 0.3981 0.6803 0.062 Uiso 1 1 calc R
C10 C -0.2273(3) 0.4065(3) 0.62193(12) 0.0547(10) Uani 1 1 d .
H10 H -0.2265 0.3249 0.6179 0.066 Uiso 1 1 calc R
C11 C -0.2266(3) 0.4796(3) 0.59101(13) 0.0519(9) Uani 1 1 d .
H11 H -0.2260 0.4496 0.5654 0.062 Uiso 1 1 calc R
C12 C -0.2268(2) 0.5989(3) 0.59738(11) 0.0461(8) Uani 1 1 d .
C13 C 0.0375(3) 1.0679(3) 0.83517(10) 0.0509(8) Uani 1 1 d .
C14 C 0.0445(4) 1.1843(3) 0.82557(12) 0.0664(11) Uani 1 1 d .
H14 H -0.0087 1.2217 0.8121 0.080 Uiso 1 1 calc R
C15 C 0.1294(5) 1.2448(4) 0.83588(15) 0.0889(16) Uani 1 1 d .
H15 H 0.1353 1.3241 0.8287 0.107 Uiso 1 1 calc R
C16 C 0.2056(4) 1.1938(5) 0.85626(14) 0.0847(15) Uani 1 1 d .
H16 H 0.2635 1.2373 0.8633 0.102 Uiso 1 1 calc R
C17 C 0.1976(4) 1.0792(5) 0.86637(13) 0.0809(14) Uani 1 1 d .
H17 H 0.2501 1.0435 0.8807 0.097 Uiso 1 1 calc R
C18 C 0.1141(3) 1.0146(4) 0.85596(11) 0.0621(10) Uani 1 1 d .
H18 H 0.1092 0.9350 0.8629 0.075 Uiso 1 1 calc R
C19 C 0.1411(3) 0.9259(3) 0.76388(10) 0.0473(8) Uani 1 1 d .
C20 C 0.1913(3) 1.0292(3) 0.75888(11) 0.0524(9) Uani 1 1 d .
H20 H 0.1590 1.0927 0.7465 0.063 Uiso 1 1 calc R
C21 C 0.2879(3) 1.0397(4) 0.77189(14) 0.0669(11) Uani 1 1 d .
H21 H 0.3233 1.1107 0.7686 0.080 Uiso 1 1 calc R
C22 C 0.3330(4) 0.9483(5) 0.78950(15) 0.0786(14) Uani 1 1 d .
H22 H 0.4005 0.9561 0.7982 0.094 Uiso 1 1 calc R
C23 C 0.2841(4) 0.8452(5) 0.79516(14) 0.0807(15) Uani 1 1 d .
H23 H 0.3173 0.7827 0.8078 0.097 Uiso 1 1 calc R
C24 C 0.1847(4) 0.8322(4) 0.78219(13) 0.0670(11) Uani 1 1 d .
H24 H 0.1489 0.7616 0.7859 0.080 Uiso 1 1 calc R
C25 C 0.9995(3) 0.0084(3) 0.58023(11) 0.0449(8) Uani 1 1 d .
C26 C 0.9736(3) 0.0536(3) 0.54070(10) 0.0487(8) Uani 1 1 d .
H26A H 1.0259 0.0268 0.5223 0.058 Uiso 1 1 calc R
H26B H 0.9766 0.1395 0.5414 0.058 Uiso 1 1 calc R
C27 C 0.8709(3) 0.0176(3) 0.52496(10) 0.0448(8) Uani 1 1 d .
H27 H 0.8588 -0.0649 0.5326 0.054 Uiso 1 1 calc R
C28 C 1.0133(2) 0.0682(3) 0.61328(11) 0.0445(8) Uani 1 1 d .
H28 H 1.0315 0.0247 0.6356 0.053 Uiso 1 1 calc R
C29 C 1.0031(3) 0.1913(3) 0.61810(10) 0.0445(8) Uani 1 1 d .
H29 H 0.9764 0.2365 0.5975 0.053 Uiso 1 1 calc R
C30 C 1.0301(3) 0.2433(3) 0.65069(10) 0.0435(8) Uani 1 1 d .
H30 H 1.0539 0.1953 0.6711 0.052 Uiso 1 1 calc R
C31 C 1.0265(2) 0.3693(3) 0.65785(10) 0.0406(7) Uani 1 1 d .
C32 C 1.0275(3) 0.4461(3) 0.62695(11) 0.0478(8) Uani 1 1 d .
H32 H 1.0299 0.4154 0.6014 0.057 Uiso 1 1 calc R
C33 C 1.0251(3) 0.5650(3) 0.63153(12) 0.0516(9) Uani 1 1 d .
H33 H 1.0248 0.6141 0.6094 0.062 Uiso 1 1 calc R
C34 C 1.0231(3) 0.6131(3) 0.66830(12) 0.0505(9) Uani 1 1 d .
H34 H 1.0212 0.6951 0.6715 0.061 Uiso 1 1 calc R
C35 C 1.0240(3) 0.5413(3) 0.70023(12) 0.0488(8) Uani 1 1 d .
H35 H 1.0235 0.5733 0.7256 0.059 Uiso 1 1 calc R
C36 C 1.0256(2) 0.4214(3) 0.69496(11) 0.0426(8) Uani 1 1 d .
C37 C 0.6576(3) 0.0733(3) 0.52936(10) 0.0502(9) Uani 1 1 d .
C38 C 0.6038(3) 0.1584(3) 0.51106(13) 0.0627(10) Uani 1 1 d .
H38 H 0.6331 0.2323 0.5062 0.075 Uiso 1 1 calc R
C39 C 0.5057(4) 0.1349(4) 0.49979(15) 0.0751(13) Uani 1 1 d .
H39 H 0.4667 0.1936 0.4876 0.090 Uiso 1 1 calc R
C40 C 0.4651(3) 0.0278(4) 0.50619(14) 0.0710(12) Uani 1 1 d .
H40 H 0.3977 0.0127 0.4986 0.085 Uiso 1 1 calc R
C41 C 0.5197(3) -0.0573(4) 0.52328(14) 0.0650(11) Uani 1 1 d .
H41 H 0.4912 -0.1323 0.5267 0.078 Uiso 1 1 calc R
C42 C 0.6173(3) -0.0353(3) 0.53587(11) 0.0549(9) Uani 1 1 d .
H42 H 0.6552 -0.0938 0.5486 0.066 Uiso 1 1 calc R
C43 C 0.9453(3) -0.0907(4) 0.45817(11) 0.0595(10) Uani 1 1 d .
C44 C 0.9030(4) -0.1990(4) 0.45564(13) 0.0793(13) Uani 1 1 d .
H44 H 0.8347 -0.2123 0.4623 0.095 Uiso 1 1 calc R
C45 C 0.9660(9) -0.2902(6) 0.44260(19) 0.137(3) Uani 1 1 d .
H45 H 0.9399 -0.3664 0.4397 0.164 Uiso 1 1 calc R
C46 C 1.0651(10) -0.2676(12) 0.4342(2) 0.168(5) Uani 1 1 d .
H46 H 1.1071 -0.3299 0.4262 0.202 Uiso 1 1 calc R
C47 C 1.1051(7) -0.1594(10) 0.4370(2) 0.142(3) Uani 1 1 d .
H47 H 1.1737 -0.1464 0.4307 0.171 Uiso 1 1 calc R
C48 C 1.0450(4) -0.0686(6) 0.44894(15) 0.0944(17) Uani 1 1 d .
H48 H 1.0714 0.0078 0.4508 0.113 Uiso 1 1 calc R
O111 O 0.7551(9) 0.4054(12) 0.4372(4) 0.316(8) Uani 1 1 d .
O222 O 0.8127(7) 0.3215(8) 0.3857(2) 0.185(3) Uani 1 1 d .
C111 C 0.6664(10) 0.2396(14) 0.4091(3) 0.205(6) Uani 1 1 d .
H11A H 0.6968 0.1623 0.4110 0.308 Uiso 1 1 calc R
H11B H 0.6326 0.2475 0.3841 0.308 Uiso 1 1 calc R
H11C H 0.6173 0.2496 0.4300 0.308 Uiso 1 1 calc R
C222 C 0.7469(12) 0.3304(13) 0.4127(4) 0.179(5) Uani 1 1 d .
C444 C 0.9427(15) 0.4162(15) 0.3586(7) 0.311(13) Uani 1 1 d .
H44A H 0.9479 0.3398 0.3463 0.467 Uiso 1 1 calc R
H44B H 1.0095 0.4414 0.3672 0.467 Uiso 1 1 calc R
H44C H 0.9157 0.4724 0.3400 0.467 Uiso 1 1 calc R
C333 C 0.8854(13) 0.4098(19) 0.3871(8) 0.324(13) Uani 1 1 d .
H33A H 0.8504 0.4851 0.3899 0.389 Uiso 1 1 calc R
H33B H 0.9269 0.3981 0.4106 0.389 Uiso 1 1 calc R

loop_
_atom_site_aniso_label
_atom_site_aniso_U_11
_atom_site_aniso_U_22
_atom_site_aniso_U_33
_atom_site_aniso_U_23
_atom_site_aniso_U_13
_atom_site_aniso_U_12
S1 0.0512(5) 0.0623(6) 0.0494(6) -0.0163(4) 0.0027(4) 0.0023(4)
S2 0.0642(6) 0.0574(5) 0.0431(5) -0.0014(4) 0.0090(4) -0.0097(4)
S3 0.0606(6) 0.0631(6) 0.0548(6) -0.0222(5) 0.0041(4) -0.0010(5)
S4 0.0803(7) 0.0504(5) 0.0376(5) -0.0049(4) 0.0028(5) 0.0058(5)
O1 0.0583(17) 0.152(3) 0.0392(17) -0.0009(18) 0.0017(12) 0.0134(18)
O2 0.0733(19) 0.0523(17) 0.136(3) -0.0455(19) 0.001(2) -0.0030(14)
O3 0.107(2) 0.0543(16) 0.072(2) 0.0199(15) -0.0015(17) -0.0271(16)
O4 0.0656(18) 0.138(3) 0.064(2) -0.022(2) 0.0221(16) 0.0120(19)
O5 0.112(3) 0.0510(18) 0.120(3) -0.024(2) 0.007(2) 0.0152(17)
O6 0.130(3) 0.0374(15) 0.126(3) 0.0172(18) -0.060(3) -0.0015(17)
O7 0.157(4) 0.091(2) 0.057(2) 0.0044(18) -0.030(2) 0.000(2)
O8 0.123(3) 0.063(2) 0.078(2) 0.0191(16) 0.010(2) -0.0234(19)
O9 0.0667(19) 0.168(4) 0.0346(17) -0.0234(19) 0.0012(13) 0.007(2)
O10 0.082(2) 0.0491(16) 0.131(3) -0.0363(18) 0.0176(19) -0.0072(15)
O11 0.177(4) 0.0475(16) 0.0524(18) 0.0082(13) 0.0157(19) -0.0117(19)
O12 0.074(2) 0.129(3) 0.0485(18) -0.0198(17) -0.0116(14) 0.0184(18)
O13 0.119(3) 0.0485(16) 0.102(3) -0.0223(18) 0.011(2) 0.0076(17)
O14 0.122(3) 0.0378(15) 0.100(3) 0.0094(16) -0.040(2) 0.0010(16)
O15 0.138(3) 0.063(2) 0.059(2) 0.0051(16) 0.0101(18) -0.033(2)
O16 0.154(4) 0.072(2) 0.053(2) 0.0002(15) -0.031(2) 0.002(2)
N1 0.056(2) 0.0371(17) 0.097(3) -0.0054(19) -0.0150(18) 0.0013(14)
N2 0.0533(17) 0.062(2) 0.058(2) 0.0079(16) 0.0009(15) 0.0062(16)
N3 0.0550(19) 0.0391(17) 0.078(3) -0.0086(17) -0.0059(16) -0.0008(14)
N4 0.0530(16) 0.0526(19) 0.049(2) -0.0016(15) -0.0015(13) 0.0033(15)
C1 0.0381(17) 0.0311(16) 0.068(2) 0.0003(16) -0.0054(16) -0.0006(14)
C2 0.050(2) 0.0401(18) 0.060(2) -0.0005(16) 0.0049(17) -0.0070(16)
C3 0.051(2) 0.0370(17) 0.043(2) -0.0044(14) 0.0016(15) -0.0058(15)
C4 0.0424(18) 0.0385(18) 0.063(2) 0.0022(16) -0.0075(16) -0.0010(15)
C5 0.0479(19) 0.0366(17) 0.062(2) 0.0008(16) -0.0101(16) 0.0010(15)
C6 0.0429(18) 0.0401(19) 0.057(2) 0.0060(15) -0.0010(15) 0.0018(15)
C7 0.0336(15) 0.0384(18) 0.052(2) 0.0021(15) 0.0003(14) -0.0005(13)
C8 0.050(2) 0.044(2) 0.056(2) -0.0019(16) 0.0082(17) -0.0004(16)
C9 0.056(2) 0.0381(18) 0.061(2) 0.0033(17) 0.0079(18) -0.0024(16)
C10 0.052(2) 0.0396(19) 0.073(3) -0.0033(18) 0.0043(18) -0.0010(16)
C11 0.046(2) 0.048(2) 0.061(2) -0.0074(18) 0.0014(16) 0.0024(16)
C12 0.0360(17) 0.0459(19) 0.056(2) 0.0049(16) 0.0026(14) 0.0024(15)
C13 0.070(2) 0.050(2) 0.0331(18) -0.0057(15) 0.0062(16) -0.0047(17)
C14 0.097(3) 0.048(2) 0.055(2) -0.0052(18) -0.009(2) -0.005(2)
C15 0.138(5) 0.059(3) 0.070(3) -0.003(2) -0.007(3) -0.033(3)
C16 0.107(4) 0.094(4) 0.053(3) -0.009(3) -0.018(3) -0.030(3)
C17 0.086(3) 0.108(4) 0.049(3) 0.001(2) -0.013(2) -0.014(3)
C18 0.084(3) 0.065(2) 0.038(2) 0.0003(17) 0.0022(19) -0.004(2)
C19 0.054(2) 0.049(2) 0.0388(19) -0.0029(15) 0.0015(15) 0.0103(17)
C20 0.057(2) 0.056(2) 0.044(2) 0.0035(16) 0.0039(16) 0.0015(18)
C21 0.058(2) 0.074(3) 0.069(3) 0.002(2) 0.002(2) -0.001(2)
C22 0.060(3) 0.104(4) 0.071(3) -0.014(3) -0.007(2) 0.012(3)
C23 0.106(4) 0.072(3) 0.064(3) -0.002(2) -0.021(3) 0.037(3)
C24 0.085(3) 0.049(2) 0.067(3) -0.0006(19) -0.005(2) 0.010(2)
C25 0.0470(18) 0.0335(16) 0.054(2) 0.0003(15) 0.0013(16) -0.0018(14)
C26 0.058(2) 0.0447(18) 0.044(2) -0.0042(15) 0.0058(16) -0.0070(16)
C27 0.056(2) 0.0428(18) 0.0355(19) -0.0027(14) 0.0027(15) -0.0017(15)
C28 0.0449(18) 0.0367(17) 0.052(2) 0.0048(15) -0.0070(15) -0.0022(14)
C29 0.0524(19) 0.0399(17) 0.041(2) 0.0019(14) -0.0022(15) 0.0014(15)
C30 0.0488(19) 0.0388(18) 0.043(2) 0.0005(14) -0.0007(14) 0.0007(15)
C31 0.0410(17) 0.0347(16) 0.046(2) -0.0012(14) -0.0009(14) -0.0031(14)
C32 0.052(2) 0.0459(19) 0.045(2) -0.0001(15) 0.0047(15) -0.0016(16)
C33 0.055(2) 0.0412(19) 0.059(2) 0.0038(17) 0.0065(17) -0.0016(16)
C34 0.050(2) 0.0371(18) 0.064(3) -0.0064(16) 0.0030(17) 0.0010(15)
C35 0.050(2) 0.0456(19) 0.051(2) -0.0122(16) -0.0001(16) 0.0030(16)
C36 0.0407(17) 0.0419(18) 0.045(2) -0.0018(14) -0.0038(14) -0.0005(14)
C37 0.062(2) 0.047(2) 0.041(2) -0.0066(15) 0.0034(16) 0.0042(17)
C38 0.080(3) 0.040(2) 0.068(3) -0.0004(17) 0.003(2) 0.009(2)
C39 0.080(3) 0.073(3) 0.072(3) 0.004(2) -0.007(2) 0.029(3)
C40 0.063(3) 0.076(3) 0.074(3) -0.006(2) -0.007(2) 0.003(2)
C41 0.074(3) 0.060(2) 0.062(3) -0.001(2) 0.002(2) -0.008(2)
C42 0.064(2) 0.046(2) 0.054(2) 0.0072(16) -0.0043(18) 0.0039(18)
C43 0.084(3) 0.059(2) 0.0356(19) -0.0057(16) 0.0063(18) 0.010(2)
C44 0.122(4) 0.056(3) 0.059(3) -0.007(2) 0.003(3) -0.003(3)
C45 0.274(11) 0.063(3) 0.074(4) -0.012(3) -0.010(6) 0.044(5)
C46 0.243(13) 0.179(10) 0.083(5) -0.001(6) 0.021(7) 0.134(10)
C47 0.135(6) 0.197(9) 0.095(5) -0.016(6) 0.040(4) 0.076(7)
C48 0.093(4) 0.121(5) 0.069(3) -0.010(3) 0.021(3) 0.009(3)
O111 0.319(14) 0.383(17) 0.247(12) -0.163(12) -0.116(10) 0.162(12)
O222 0.177(6) 0.241(8) 0.137(6) -0.030(5) -0.001(5) 0.020(6)
C111 0.251(14) 0.269(15) 0.096(7) 0.050(8) 0.004(8) 0.098(12)
C222 0.207(13) 0.192(12) 0.137(10) -0.033(9) -0.055(9) 0.093(10)
C444 0.29(2) 0.224(16) 0.42(3) -0.053(16) 0.19(2) -0.077(15)
C333 0.165(13) 0.35(2) 0.46(4) -0.08(2) -0.022(17) -0.119(16)

loop_
_atom_type_symbol
_atom_type_description
_atom_type_scat_dispersion_real
_atom_type_scat_dispersion_imag
_atom_type_scat_source
C C 0.0033 0.0016 'International Tables Vol C Tables 4.2.6.8 and 6.1.1.4'
H H 0.0000 0.0000 'International Tables Vol C Tables 4.2.6.8 and 6.1.1.4'
N N 0.0061 0.0033 'International Tables Vol C Tables 4.2.6.8 and 6.1.1.4'
O O 0.0106 0.0060 'International Tables Vol C Tables 4.2.6.8 and 6.1.1.4'
S S 0.1246 0.1234 'International Tables Vol C Tables 4.2.6.8 and 6.1.1.4'

loop_
_geom_angle_atom_site_label_1
_geom_angle_atom_site_label_2
_geom_angle_atom_site_label_3
_geom_angle
O2 S1 O1 119.1(2)
O2 S1 C19 108.69(19)
O1 S1 C19 107.47(18)
O2 S1 C3 107.91(18)
O1 S1 C3 103.62(19)
C19 S1 C3 109.73(16)
O4 S2 O3 119.5(2)
O4 S2 C13 108.6(2)
O3 S2 C13 109.36(19)
O4 S2 C3 104.52(19)
O3 S2 C3 108.46(18)
C13 S2 C3 105.47(16)
O9 S3 O10 119.0(2)
O9 S3 C37 107.95(19)
O10 S3 C37 108.7(2)
O9 S3 C27 104.09(19)
O10 S3 C27 107.59(17)
C37 S3 C27 109.22(16)
O12 S4 O11 119.4(2)
O12 S4 C43 108.8(2)
O11 S4 C43 108.5(2)
O12 S4 C27 107.55(18)
O11 S4 C27 108.28(17)
C43 S4 C27 103.07(18)
O6 N1 O5 123.5(4)
O6 N1 C1 120.1(4)
O5 N1 C1 116.4(4)
O7 N2 O8 123.3(4)
O7 N2 C12 119.0(4)
O8 N2 C12 117.7(4)
O14 N3 O13 122.9(3)
O14 N3 C25 120.2(3)
O13 N3 C25 116.9(4)
O15 N4 O16 122.1(3)
O15 N4 C36 120.3(3)
O16 N4 C36 117.5(3)
C4 C1 N1 116.4(4)
C4 C1 C2 129.5(3)
N1 C1 C2 113.9(3)
C1 C2 C3 114.6(3)
C1 C2 H2A 108.6
C3 C2 H2A 108.6
C1 C2 H2B 108.6
C3 C2 H2B 108.6
H2A C2 H2B 107.6
C2 C3 S1 107.3(2)
C2 C3 S2 109.4(2)
S1 C3 S2 116.26(19)
C2 C3 H3 107.9
S1 C3 H3 107.9
S2 C3 H3 107.9
C1 C4 C5 126.8(4)
C1 C4 H4 116.6
C5 C4 H4 116.6
C6 C5 C4 121.2(3)
C6 C5 H5 119.4
C4 C5 H5 119.4
C5 C6 C7 125.8(3)
C5 C6 H6 117.1
C7 C6 H6 117.1
C12 C7 C8 115.0(3)
C12 C7 C6 125.5(3)
C8 C7 C6 119.4(3)
C9 C8 C7 122.1(4)
C9 C8 H8 118.9
C7 C8 H8 118.9
C10 C9 C8 119.8(4)
C10 C9 H9 120.1
C8 C9 H9 120.1
C11 C10 C9 120.5(4)
C11 C10 H10 119.7
C9 C10 H10 119.7
C10 C11 C12 119.1(4)
C10 C11 H11 120.4
C12 C11 H11 120.4
C11 C12 C7 123.4(3)
C11 C12 N2 114.7(4)
C7 C12 N2 121.9(3)
C14 C13 C18 120.2(4)
C14 C13 S2 119.9(3)
C18 C13 S2 119.9(3)
C15 C14 C13 119.0(4)
C15 C14 H14 120.5
C13 C14 H14 120.5
C16 C15 C14 121.7(5)
C16 C15 H15 119.2
C14 C15 H15 119.2
C15 C16 C17 119.2(5)
C15 C16 H16 120.4
C17 C16 H16 120.4
C16 C17 C18 120.9(5)
C16 C17 H17 119.5
C18 C17 H17 119.5
C17 C18 C13 119.0(4)
C17 C18 H18 120.5
C13 C18 H18 120.5
C20 C19 C24 122.1(4)
C20 C19 S1 118.9(3)
C24 C19 S1 118.8(3)
C21 C20 C19 119.4(4)
C21 C20 H20 120.3
C19 C20 H20 120.3
C22 C21 C20 119.7(5)
C22 C21 H21 120.2
C20 C21 H21 120.2
C21 C22 C23 121.9(5)
C21 C22 H22 119.1
C23 C22 H22 119.1
C22 C23 C24 119.6(4)
C22 C23 H23 120.2
C24 C23 H23 120.2
C19 C24 C23 117.3(4)
C19 C24 H24 121.4
C23 C24 H24 121.4
C28 C25 N3 116.6(3)
C28 C25 C26 128.7(3)
N3 C25 C26 114.6(3)
C25 C26 C27 115.8(3)
C25 C26 H26A 108.3
C27 C26 H26A 108.3
C25 C26 H26B 108.3
C27 C26 H26B 108.3
H26A C26 H26B 107.4
C26 C27 S3 107.8(2)
C26 C27 S4 111.2(2)
S3 C27 S4 113.92(19)
C26 C27 H27 107.9
S3 C27 H27 107.9
S4 C27 H27 107.9
C25 C28 C29 126.3(3)
C25 C28 H28 116.9
C29 C28 H28 116.9
C30 C29 C28 121.3(3)
C30 C29 H29 119.3
C28 C29 H29 119.3
C29 C30 C31 125.4(3)
C29 C30 H30 117.3
C31 C30 H30 117.3
C32 C31 C36 115.2(3)
C32 C31 C30 120.0(3)
C36 C31 C30 124.8(3)
C33 C32 C31 123.0(3)
C33 C32 H32 118.5
C31 C32 H32 118.5
C32 C33 C34 120.2(4)
C32 C33 H33 119.9
C34 C33 H33 119.9
C35 C34 C33 119.5(3)
C35 C34 H34 120.2
C33 C34 H34 120.2
C34 C35 C36 119.4(3)
C34 C35 H35 120.3
C36 C35 H35 120.3
C35 C36 C31 122.6(3)
C35 C36 N4 116.0(3)
C31 C36 N4 121.4(3)
C38 C37 C42 121.5(4)
C38 C37 S3 119.1(3)
C42 C37 S3 119.2(3)
C37 C38 C39 118.7(4)
C37 C38 H38 120.6
C39 C38 H38 120.6
C40 C39 C38 120.2(4)
C40 C39 H39 119.9
C38 C39 H39 119.9
C41 C40 C39 120.9(4)
C41 C40 H40 119.6
C39 C40 H40 119.6
C40 C41 C42 120.2(4)
C40 C41 H41 119.9
C42 C41 H41 119.9
C37 C42 C41 118.5(4)
C37 C42 H42 120.8
C41 C42 H42 120.8
C44 C43 C48 123.0(5)
C44 C43 S4 118.0(4)
C48 C43 S4 118.9(4)
C43 C44 C45 116.9(6)
C43 C44 H44 121.6
C45 C44 H44 121.6
C46 C45 C44 119.6(8)
C46 C45 H45 120.2
C44 C45 H45 120.2
C47 C46 C45 122.3(8)
C47 C46 H46 118.9
C45 C46 H46 118.9
C46 C47 C48 119.3(9)
C46 C47 H47 120.3
C48 C47 H47 120.3
C47 C48 C43 118.9(7)
C47 C48 H48 120.6
C43 C48 H48 120.6
C222 O222 C333 112.8(14)
C222 C111 H11A 109.5
C222 C111 H11B 109.5
H11A C111 H11B 109.5
C222 C111 H11C 109.5
H11A C111 H11C 109.5
H11B C111 H11C 109.5
O111 C222 O222 120.2(18)
O111 C222 C111 128.0(17)
O222 C222 C111 111.8(12)
C333 C444 H44A 109.5
C333 C444 H44B 109.5
H44A C444 H44B 109.5
C333 C444 H44C 109.5
H44A C444 H44C 109.5
H44B C444 H44C 109.5
C444 C333 O222 116(2)
C444 C333 H33A 108.3
O222 C333 H33A 108.3
C444 C333 H33B 108.3
O222 C333 H33B 108.3
H33A C333 H33B 107.4

loop_
_geom_bond_atom_site_label_1
_geom_bond_atom_site_label_2
_geom_bond_distance
S1 O2 1.427(3)
S1 O1 1.427(3)
S1 C19 1.768(4)
S1 C3 1.820(4)
S2 O4 1.428(3)
S2 O3 1.430(3)
S2 C13 1.752(4)
S2 C3 1.821(4)
S3 O9 1.419(3)
S3 O10 1.434(3)
S3 C37 1.757(4)
S3 C27 1.814(4)
S4 O12 1.426(3)
S4 O11 1.427(3)
S4 C43 1.757(4)
S4 C27 1.822(4)
O5 N1 1.241(5)
O6 N1 1.211(5)
O7 N2 1.204(5)
O8 N2 1.211(4)
O13 N3 1.221(5)
O14 N3 1.215(5)
O15 N4 1.206(4)
O16 N4 1.223(4)
N1 C1 1.473(4)
N2 C12 1.489(5)
N3 C25 1.449(4)
N4 C36 1.454(5)
C1 C4 1.328(5)
C1 C2 1.496(5)
C2 C3 1.551(5)
C2 H2A 0.9900
C2 H2B 0.9900
C3 H3 1.0000
C4 C5 1.442(5)
C4 H4 0.9500
C5 C6 1.329(5)
C5 H5 0.9500
C6 C7 1.463(5)
C6 H6 0.9500
C7 C12 1.393(5)
C7 C8 1.397(5)
C8 C9 1.396(5)
C8 H8 0.9500
C9 C10 1.368(6)
C9 H9 0.9500
C10 C11 1.359(6)
C10 H10 0.9500
C11 C12 1.391(5)
C11 H11 0.9500
C13 C14 1.383(5)
C13 C18 1.389(6)
C14 C15 1.374(7)
C14 H14 0.9500
C15 C16 1.366(8)
C15 H15 0.9500
C16 C17 1.369(7)
C16 H16 0.9500
C17 C18 1.384(6)
C17 H17 0.9500
C18 H18 0.9500
C19 C20 1.374(5)
C19 C24 1.378(5)
C20 C21 1.366(6)
C20 H20 0.9500
C21 C22 1.355(7)
C21 H21 0.9500
C22 C23 1.368(8)
C22 H22 0.9500
C23 C24 1.403(7)
C23 H23 0.9500
C24 H24 0.9500
C25 C28 1.346(5)
C25 C26 1.501(5)
C26 C27 1.527(5)
C26 H26A 0.9900
C26 H26B 0.9900
C27 H27 1.0000
C28 C29 1.434(5)
C28 H28 0.9500
C29 C30 1.325(5)
C29 H29 0.9500
C30 C31 1.473(5)
C30 H30 0.9500
C31 C32 1.386(5)
C31 C36 1.415(5)
C32 C33 1.379(5)
C32 H32 0.9500
C33 C34 1.385(5)
C33 H33 0.9500
C34 C35 1.378(6)
C34 H34 0.9500
C35 C36 1.393(5)
C35 H35 0.9500
C37 C38 1.368(5)
C37 C42 1.379(5)
C38 C39 1.388(7)
C38 H38 0.9500
C39 C40 1.365(7)
C39 H39 0.9500
C40 C41 1.355(6)
C40 H40 0.9500
C41 C42 1.391(6)
C41 H41 0.9500
C42 H42 0.9500
C43 C44 1.371(6)
C43 C48 1.386(7)
C44 C45 1.416(9)
C44 H44 0.9500
C45 C46 1.373(14)
C45 H45 0.9500
C46 C47 1.358(15)
C46 H46 0.9500
C47 C48 1.379(10)
C47 H47 0.9500
C48 H48 0.9500
O111 C222 1.215(13)
O222 C222 1.281(15)
O222 C333 1.404(15)
C111 C222 1.502(17)
C111 H11A 0.9800
C111 H11B 0.9800
C111 H11C 0.9800
C444 C333 1.24(2)
C444 H44A 0.9800
C444 H44B 0.9800
C444 H44C 0.9800
C333 H33A 0.9900
C333 H33B 0.9900

loop_
_geom_torsion_atom_site_label_1
_geom_torsion_atom_site_label_2
_geom_torsion_atom_site_label_3
_geom_torsion_atom_site_label_4
_geom_torsion
O6 N1 C1 C4 -6.3(5)
O5 N1 C1 C4 172.2(3)
O6 N1 C1 C2 177.3(4)
O5 N1 C1 C2 -4.2(5)
C4 C1 C2 C3 113.0(4)
N1 C1 C2 C3 -71.2(4)
C1 C2 C3 S1 -75.0(3)
C1 C2 C3 S2 158.1(3)
O2 S1 C3 C2 -51.3(3)
O1 S1 C3 C2 75.9(3)
C19 S1 C3 C2 -169.6(2)
O2 S1 C3 S2 71.4(3)
O1 S1 C3 S2 -161.4(2)
C19 S1 C3 S2 -46.9(2)
O4 S2 C3 C2 -48.9(3)
O3 S2 C3 C2 79.6(3)
C13 S2 C3 C2 -163.3(2)
O4 S2 C3 S1 -170.5(2)
O3 S2 C3 S1 -42.0(3)
C13 S2 C3 S1 75.1(2)
N1 C1 C4 C5 -177.9(3)
C2 C1 C4 C5 -2.2(6)
C1 C4 C5 C6 171.8(4)
C4 C5 C6 C7 -177.6(3)
C5 C6 C7 C12 -159.2(4)
C5 C6 C7 C8 23.6(5)
C12 C7 C8 C9 1.5(5)
C6 C7 C8 C9 178.9(3)
C7 C8 C9 C10 -1.4(5)
C8 C9 C10 C11 0.3(6)
C9 C10 C11 C12 0.6(6)
C10 C11 C12 C7 -0.5(5)
C10 C11 C12 N2 178.0(3)
C8 C7 C12 C11 -0.5(5)
C6 C7 C12 C11 -177.8(3)
C8 C7 C12 N2 -179.0(3)
C6 C7 C12 N2 3.8(5)
O7 N2 C12 C11 23.7(5)
O8 N2 C12 C11 -155.8(4)
O7 N2 C12 C7 -157.7(4)
O8 N2 C12 C7 22.8(5)
O4 S2 C13 C14 -52.2(4)
O3 S2 C13 C14 175.8(3)
C3 S2 C13 C14 59.4(3)
O4 S2 C13 C18 128.1(3)
O3 S2 C13 C18 -3.9(4)
C3 S2 C13 C18 -120.4(3)
C18 C13 C14 C15 2.0(6)
S2 C13 C14 C15 -177.7(4)
C13 C14 C15 C16 -1.9(8)
C14 C15 C16 C17 0.6(8)
C15 C16 C17 C18 0.5(8)
C16 C17 C18 C13 -0.4(7)
C14 C13 C18 C17 -0.9(6)
S2 C13 C18 C17 178.8(3)
O2 S1 C19 C20 170.5(3)
O1 S1 C19 C20 40.4(4)
C3 S1 C19 C20 -71.7(3)
O2 S1 C19 C24 -4.0(4)
O1 S1 C19 C24 -134.2(3)
C3 S1 C19 C24 113.8(3)
C24 C19 C20 C21 0.9(6)
S1 C19 C20 C21 -173.4(3)
C19 C20 C21 C22 0.0(6)
C20 C21 C22 C23 -0.8(8)
C21 C22 C23 C24 0.6(8)
C20 C19 C24 C23 -1.1(6)
S1 C19 C24 C23 173.3(3)
C22 C23 C24 C19 0.4(7)
O14 N3 C25 C28 9.7(5)
O13 N3 C25 C28 -169.1(4)
O14 N3 C25 C26 -174.3(4)
O13 N3 C25 C26 6.9(5)
C28 C25 C26 C27 -114.4(4)
N3 C25 C26 C27 70.2(4)
C25 C26 C27 S3 77.4(3)
C25 C26 C27 S4 -157.0(2)
O9 S3 C27 C26 -68.0(3)
O10 S3 C27 C26 59.2(3)
C37 S3 C27 C26 177.0(2)
O9 S3 C27 S4 168.1(2)
O10 S3 C27 S4 -64.7(3)
C37 S3 C27 S4 53.0(2)
O12 S4 C27 C26 -174.5(3)
O11 S4 C27 C26 -44.2(3)
C43 S4 C27 C26 70.6(3)
O12 S4 C27 S3 -52.4(3)
O11 S4 C27 S3 77.8(3)
C43 S4 C27 S3 -167.3(2)
N3 C25 C28 C29 177.2(3)
C26 C25 C28 C29 1.9(6)
C25 C28 C29 C30 -171.7(4)
C28 C29 C30 C31 177.4(3)
C29 C30 C31 C32 -22.6(5)
C29 C30 C31 C36 159.8(3)
C36 C31 C32 C33 -1.6(5)
C30 C31 C32 C33 -179.4(3)
C31 C32 C33 C34 1.0(5)
C32 C33 C34 C35 0.2(5)
C33 C34 C35 C36 -0.8(5)
C34 C35 C36 C31 0.1(5)
C34 C35 C36 N4 -178.5(3)
C32 C31 C36 C35 1.0(5)
C30 C31 C36 C35 178.8(3)
C32 C31 C36 N4 179.6(3)
C30 C31 C36 N4 -2.7(5)
O15 N4 C36 C35 156.1(4)
O16 N4 C36 C35 -21.8(5)
O15 N4 C36 C31 -22.5(5)
O16 N4 C36 C31 159.6(4)
O9 S3 C37 C38 128.5(3)
O10 S3 C37 C38 -1.8(4)
C27 S3 C37 C38 -118.9(3)
O9 S3 C37 C42 -46.3(4)
O10 S3 C37 C42 -176.6(3)
C27 S3 C37 C42 66.3(3)
C42 C37 C38 C39 1.6(6)
S3 C37 C38 C39 -173.0(3)
C37 C38 C39 C40 -1.5(7)
C38 C39 C40 C41 -0.5(7)
C39 C40 C41 C42 2.3(7)
C38 C37 C42 C41 0.1(6)
S3 C37 C42 C41 174.7(3)
C40 C41 C42 C37 -2.1(6)
O12 S4 C43 C44 -29.2(4)
O11 S4 C43 C44 -160.6(3)
C27 S4 C43 C44 84.8(4)
O12 S4 C43 C48 148.7(4)
O11 S4 C43 C48 17.4(4)
C27 S4 C43 C48 -97.3(4)
C48 C43 C44 C45 -0.5(7)
S4 C43 C44 C45 177.3(4)
C43 C44 C45 C46 1.7(9)
C44 C45 C46 C47 -1.8(14)
C45 C46 C47 C48 0.6(14)
C46 C47 C48 C43 0.5(11)
C44 C43 C48 C47 -0.6(8)
S4 C43 C48 C47 -178.4(5)
C333 O222 C222 O111 -4.1(19)
C333 O222 C222 C111 176.5(13)
C222 O222 C333 C444 -170(2)
